data_7238537
loop_
_publ_author_name
'Sun, Xingxing'
'Zhang, Xuepeng'
'Li, Xinyang'
'Liu, Shiyong'
'Zhang, Guoqing'

_publ_section_title
;
 A mechanistic investigation of mechanochromic luminescent organoboron
 materials
;
_journal_issue 33
_journal_name_full 'Journal of Materials Chemistry'
_journal_page_first 17332
_journal_paper_doi 10.1039/c2jm32809g
_journal_volume 22
_journal_year 2012
_chemical_absolute_configuration unk
_chemical_formula_sum 'C19 H17 B F2 O4'
_chemical_formula_weight 358.14
_space_group_IT_number 7
_space_group_name_Hall 'P -2yc'
_space_group_name_H-M_alt 'P 1 c 1'
_symmetry_cell_setting monoclinic
_symmetry_space_group_name_H-M 'P 1 c 1'
_atom_sites_solution_hydrogens geom
_atom_sites_solution_primary direct
_atom_sites_solution_secondary difmap
_audit_creation_method SHELXL-97
_cell_angle_alpha 90.00
_cell_angle_beta 120.355(7)
_cell_angle_gamma 90.00
_cell_formula_units_Z 2
_cell_length_a 10.6842(7)
_cell_length_b 7.2837(4)
_cell_length_c 12.8423(7)
_cell_measurement_reflns_used 1487
_cell_measurement_temperature 291(2)
_cell_measurement_theta_max 62.7080
_cell_measurement_theta_min 3.9894
_cell_volume 862.39(11)
_computing_cell_refinement 'CrysAlisPro (Oxford Diffraction Ltd.)'
_computing_data_collection 'CrysAlisPro (Oxford Diffraction Ltd.)'
_computing_data_reduction 'CrysAlisPro (Oxford Diffraction Ltd.)'
_computing_molecular_graphics 'Ortep-3 (L. J. Farrugia, 2001)'
_computing_publication_material SHELXL-97
_computing_structure_refinement 'SHELXL-97 (Sheldrick, 1997)'
_computing_structure_solution 'SHELXS-97 (Sheldrick, 1997)'
_diffrn_ambient_temperature 291(2)
_diffrn_detector_area_resol_mean 15.9149
_diffrn_measured_fraction_theta_full 0.996
_diffrn_measured_fraction_theta_max 0.996
_diffrn_measurement_device_type 'Gemini S Ultra, Oxford Diffraction'
_diffrn_measurement_method '\w scans'
_diffrn_radiation_monochromator mirror
_diffrn_radiation_source 'Enhance Ultra (Cu) X-ray Source'
_diffrn_radiation_type CuK\a
_diffrn_radiation_wavelength 1.54184
_diffrn_reflns_av_R_equivalents 0.0465
_diffrn_reflns_av_sigmaI/netI 0.0409
_diffrn_reflns_limit_h_max 12
_diffrn_reflns_limit_h_min -12
_diffrn_reflns_limit_k_max 8
_diffrn_reflns_limit_k_min -7
_diffrn_reflns_limit_l_max 9
_diffrn_reflns_limit_l_min -14
_diffrn_reflns_number 3520
_diffrn_reflns_theta_full 62.78
_diffrn_reflns_theta_max 62.78
_diffrn_reflns_theta_min 4.80
_exptl_absorpt_coefficient_mu 0.921
_exptl_absorpt_correction_T_max 0.8372
_exptl_absorpt_correction_T_min 0.7327
_exptl_absorpt_correction_type multi-scan
_exptl_absorpt_process_details
;
CrysAlisPro, Agilent Technologies,
Version 1.171.35.19 (release 27-10-2011 CrysAlis171 .NET)
(compiled Oct 27 2011,15:02:11)
Empirical absorption correction using spherical harmonics,
implemented in SCALE3 ABSPACK scaling algorithm.
;
_exptl_crystal_density_diffrn 1.379
_exptl_crystal_density_method 'not measured'
_exptl_crystal_F_000 372
_exptl_crystal_size_max 0.36
_exptl_crystal_size_mid 0.30
_exptl_crystal_size_min 0.20
_refine_diff_density_max 0.550
_refine_diff_density_min -0.324
_refine_diff_density_rms 0.056
_refine_ls_abs_structure_details 'Flack H D (1983), Acta Cryst. A39, 876-881'
_refine_ls_extinction_method none
_refine_ls_goodness_of_fit_ref 1.009
_refine_ls_hydrogen_treatment constr
_refine_ls_matrix_type full
_refine_ls_number_parameters 236
_refine_ls_number_reflns 1740
_refine_ls_number_restraints 25
_refine_ls_restrained_S_all 1.091
_refine_ls_R_factor_all 0.0807
_refine_ls_R_factor_gt 0.0727
_refine_ls_shift/su_max 0.000
_refine_ls_shift/su_mean 0.000
_refine_ls_structure_factor_coef Fsqd
_refine_ls_weighting_details 'calc w=1/[\s^2^(Fo^2^)+(0.0847P)^2^+0.8025P] where P=(Fo^2^+2Fc^2^)/3'
_refine_ls_weighting_scheme calc
_refine_ls_wR_factor_gt 0.1812
_refine_ls_wR_factor_ref 0.1899
_reflns_number_gt 1495
_reflns_number_total 1740
_reflns_threshold_expression >2sigma(I)
_cod_data_source_file c2jm32809g.txt
_cod_data_source_block sxx-1
_cod_original_cell_volume 862.39(9)
_cod_original_sg_symbol_H-M 'P C'
_cod_database_code 7238537

loop_
_symmetry_equiv_pos_as_xyz
'x, y, z'
'x, -y, z+1/2'

loop_
_atom_site_label
_atom_site_type_symbol
_atom_site_fract_x
_atom_site_fract_y
_atom_site_fract_z
_atom_site_U_iso_or_equiv
_atom_site_adp_type
_atom_site_occupancy
_atom_site_symmetry_multiplicity
_atom_site_calc_flag
_atom_site_refinement_flags
F1 F 0.5710(7) 1.0544(8) 0.1680(5) 0.118(2) Uani 1 1 d .
F2 F 0.3678(6) 1.0907(6) 0.1767(4) 0.1018(16) Uani 1 1 d .
O1 O 0.5243(6) 0.8563(6) 0.2846(4) 0.0741(14) Uani 1 1 d .
O2 O 0.3815(6) 0.8530(5) 0.0650(4) 0.0734(14) Uani 1 1 d .
O3 O 0.0776(7) 0.3343(7) -0.3845(5) 0.0887(18) Uani 1 1 d .
O4 O 0.8245(6) 0.3502(7) 0.7405(4) 0.0786(15) Uani 1 1 d .
C1 C 0.5991(7) 0.5908(9) 0.4037(5) 0.0525(14) Uani 1 1 d .
C2 C 0.6724(8) 0.7002(9) 0.5067(7) 0.068(2) Uani 1 1 d .
H2 H 0.6710 0.8270 0.4980 0.082 Uiso 1 1 calc R
C3 C 0.7465(9) 0.6255(9) 0.6207(6) 0.0697(19) Uani 1 1 d .
H3 H 0.7915 0.7014 0.6880 0.084 Uiso 1 1 calc R
C4 C 0.7537(7) 0.4386(8) 0.6342(6) 0.0583(15) Uani 1 1 d .
C5 C 0.6809(8) 0.3289(10) 0.5312(7) 0.0664(19) Uani 1 1 d .
H5 H 0.6846 0.2019 0.5399 0.080 Uiso 1 1 calc R
C6 C 0.6053(8) 0.4018(10) 0.4193(6) 0.0622(17) Uani 1 1 d .
H6 H 0.5573 0.3251 0.3526 0.075 Uiso 1 1 calc R
C7 C 0.5252(7) 0.6784(9) 0.2854(6) 0.0556(15) Uani 1 1 d .
C8 C 0.4523(9) 0.5822(7) 0.1775(7) 0.0583(13) Uani 1 1 d .
H8 H 0.4504 0.4546 0.1791 0.070 Uiso 1 1 calc R
C9 C 0.3829(7) 0.6718(8) 0.0681(6) 0.0558(15) Uani 1 1 d .
C10 C 0.3035(7) 0.5818(10) -0.0477(6) 0.0569(16) Uani 1 1 d .
C11 C 0.2430(8) 0.6807(10) -0.1560(6) 0.0671(19) Uani 1 1 d .
H11 H 0.2529 0.8077 -0.1536 0.080 Uiso 1 1 calc R
C12 C 0.1687(10) 0.5929(11) -0.2667(7) 0.078(2) Uani 1 1 d .
H12 H 0.1305 0.6612 -0.3375 0.094 Uiso 1 1 calc R
C13 C 0.1508(8) 0.4036(11) -0.2726(6) 0.0663(18) Uani 1 1 d .
C14 C 0.2129(8) 0.3025(9) -0.1668(6) 0.0693(19) Uani 1 1 d .
H14 H 0.2040 0.1754 -0.1693 0.083 Uiso 1 1 calc R
C15 C 0.2878(8) 0.3920(10) -0.0581(6) 0.0653(18) Uani 1 1 d .
H15 H 0.3303 0.3221 0.0121 0.078 Uiso 1 1 calc R
C16 C 0.8972(9) 0.4580(12) 0.8490(6) 0.083(2) Uani 1 1 d .
H16A H 0.9706 0.5319 0.8475 0.124 Uiso 1 1 calc R
H16B H 0.9413 0.3780 0.9178 0.124 Uiso 1 1 calc R
H16C H 0.8282 0.5362 0.8542 0.124 Uiso 1 1 calc R
C17 C 0.0529(10) 0.1372(11) -0.3948(9) 0.097(2) Uani 1 1 d DU
H17A H 0.1430 0.0713 -0.3677 0.117 Uiso 1 1 calc R
H17B H 0.0106 0.0980 -0.3471 0.117 Uiso 1 1 calc R
C18 C -0.0466(15) 0.1055(15) -0.5220(10) 0.130(3) Uani 1 1 d DU
H18 H -0.1359 0.1647 -0.5576 0.156 Uiso 1 1 calc R
B1 B 0.4635(13) 0.9642(9) 0.1738(9) 0.0706(19) Uani 1 1 d .
C19 C -0.0187(17) -0.0027(18) -0.5914(12) 0.148(4) Uani 1 1 d DU
H19A H 0.0697 -0.0639 -0.5587 0.178 Uiso 1 1 calc R
H19B H -0.0875 -0.0171 -0.6727 0.178 Uiso 1 1 calc R

loop_
_atom_site_aniso_label
_atom_site_aniso_U_11
_atom_site_aniso_U_22
_atom_site_aniso_U_33
_atom_site_aniso_U_23
_atom_site_aniso_U_13
_atom_site_aniso_U_12
F1 0.130(4) 0.130(5) 0.079(3) 0.008(3) 0.042(3) -0.057(4)
F2 0.137(4) 0.067(2) 0.075(3) -0.004(2) 0.034(3) 0.027(3)
O1 0.105(4) 0.047(3) 0.053(3) -0.003(2) 0.028(3) -0.001(3)
O2 0.106(4) 0.042(2) 0.057(3) -0.002(2) 0.030(3) 0.002(3)
O3 0.121(5) 0.065(3) 0.053(3) -0.005(3) 0.024(3) -0.007(3)
O4 0.097(4) 0.069(3) 0.051(3) 0.006(2) 0.023(3) 0.004(3)
C1 0.070(4) 0.043(3) 0.045(3) 0.000(3) 0.029(3) 0.003(3)
C2 0.090(5) 0.043(3) 0.064(5) -0.004(3) 0.034(4) 0.000(3)
C3 0.088(5) 0.057(4) 0.049(4) -0.003(3) 0.023(4) 0.001(4)
C4 0.063(4) 0.052(3) 0.053(3) 0.004(3) 0.023(3) 0.008(3)
C5 0.080(5) 0.047(3) 0.063(4) 0.008(3) 0.030(4) 0.003(3)
C6 0.073(4) 0.050(3) 0.055(4) -0.004(3) 0.026(3) -0.007(3)
C7 0.067(4) 0.045(3) 0.057(4) -0.006(3) 0.033(3) -0.005(3)
C8 0.074(3) 0.043(2) 0.052(3) 0.004(4) 0.027(3) 0.004(4)
C9 0.064(3) 0.048(3) 0.057(4) -0.003(3) 0.031(3) -0.001(3)
C10 0.065(4) 0.053(3) 0.053(4) -0.002(3) 0.030(3) -0.001(3)
C11 0.091(5) 0.053(4) 0.054(4) 0.002(3) 0.034(4) 0.000(4)
C12 0.104(6) 0.067(4) 0.055(4) 0.011(4) 0.034(4) 0.004(4)
C13 0.080(4) 0.062(4) 0.054(4) 0.001(3) 0.033(4) -0.002(4)
C14 0.086(5) 0.048(3) 0.063(5) 0.002(3) 0.030(4) -0.005(3)
C15 0.081(5) 0.056(4) 0.054(4) 0.009(3) 0.030(4) 0.003(3)
C16 0.081(5) 0.100(6) 0.047(4) -0.011(4) 0.017(3) 0.002(4)
C17 0.099(4) 0.077(4) 0.103(3) 0.006(3) 0.042(3) -0.002(3)
C18 0.154(6) 0.115(5) 0.104(4) -0.007(4) 0.054(3) -0.001(4)
B1 0.098(5) 0.047(3) 0.058(4) -0.003(4) 0.032(4) -0.003(5)
C19 0.179(7) 0.138(6) 0.126(5) -0.011(4) 0.077(5) 0.007(5)

loop_
_atom_type_symbol
_atom_type_description
_atom_type_scat_dispersion_real
_atom_type_scat_dispersion_imag
_atom_type_scat_source
C C 0.0181 0.0091 'International Tables Vol C Tables 4.2.6.8 and 6.1.1.4'
H H 0.0000 0.0000 'International Tables Vol C Tables 4.2.6.8 and 6.1.1.4'
B B 0.0090 0.0039 'International Tables Vol C Tables 4.2.6.8 and 6.1.1.4'
F F 0.0727 0.0534 'International Tables Vol C Tables 4.2.6.8 and 6.1.1.4'
O O 0.0492 0.0322 'International Tables Vol C Tables 4.2.6.8 and 6.1.1.4'

loop_
_geom_angle_atom_site_label_1
_geom_angle_atom_site_label_2
_geom_angle_atom_site_label_3
_geom_angle
C7 O1 B1 123.0(6)
C9 O2 B1 122.2(6)
C13 O3 C17 116.8(7)
C4 O4 C16 118.3(5)
C6 C1 C2 117.8(6)
C6 C1 C7 123.0(6)
C2 C1 C7 119.1(6)
C3 C2 C1 121.8(6)
C3 C2 H2 119.1
C1 C2 H2 119.1
C4 C3 C2 119.6(7)
C4 C3 H3 120.2
C2 C3 H3 120.2
O4 C4 C3 124.8(6)
O4 C4 C5 116.5(6)
C3 C4 C5 118.6(6)
C6 C5 C4 122.0(7)
C6 C5 H5 119.0
C4 C5 H5 119.0
C5 C6 C1 120.1(7)
C5 C6 H6 119.9
C1 C6 H6 119.9
O1 C7 C8 119.9(6)
O1 C7 C1 116.4(6)
C8 C7 C1 123.7(6)
C9 C8 C7 121.4(5)
C9 C8 H8 119.3
C7 C8 H8 119.3
O2 C9 C8 119.8(6)
O2 C9 C10 115.5(6)
C8 C9 C10 124.7(6)
C15 C10 C11 116.2(6)
C15 C10 C9 122.0(6)
C11 C10 C9 121.7(6)
C12 C11 C10 121.3(7)
C12 C11 H11 119.3
C10 C11 H11 119.3
C11 C12 C13 120.4(7)
C11 C12 H12 119.8
C13 C12 H12 119.8
O3 C13 C14 125.6(7)
O3 C13 C12 115.0(7)
C14 C13 C12 119.3(7)
C15 C14 C13 119.3(7)
C15 C14 H14 120.3
C13 C14 H14 120.3
C14 C15 C10 123.4(7)
C14 C15 H15 118.3
C10 C15 H15 118.3
O4 C16 H16A 109.5
O4 C16 H16B 109.5
H16A C16 H16B 109.5
O4 C16 H16C 109.5
H16A C16 H16C 109.5
H16B C16 H16C 109.5
C18 C17 O3 104.9(8)
C18 C17 H17A 110.8
O3 C17 H17A 110.8
C18 C17 H17B 110.8
O3 C17 H17B 110.8
H17A C17 H17B 108.9
C19 C18 C17 124.4(13)
C19 C18 H18 117.8
C17 C18 H18 117.8
F1 B1 F2 109.5(6)
F1 B1 O1 110.0(8)
F2 B1 O1 107.6(7)
F1 B1 O2 109.3(8)
F2 B1 O2 107.4(8)
O1 B1 O2 113.0(5)
C18 C19 H19A 120.0
C18 C19 H19B 120.0
H19A C19 H19B 120.0

loop_
_geom_bond_atom_site_label_1
_geom_bond_atom_site_label_2
_geom_bond_distance
F1 B1 1.358(12)
F2 B1 1.391(11)
O1 C7 1.296(8)
O1 B1 1.459(10)
O2 C9 1.320(7)
O2 B1 1.463(10)
O3 C13 1.339(9)
O3 C17 1.453(9)
O4 C4 1.344(8)
O4 C16 1.438(8)
C1 C6 1.388(9)
C1 C2 1.397(9)
C1 C7 1.459(9)
C2 C3 1.376(10)
C2 H2 0.9300
C3 C4 1.370(9)
C3 H3 0.9300
C4 C5 1.398(10)
C5 C6 1.351(10)
C5 H5 0.9300
C6 H6 0.9300
C7 C8 1.389(9)
C8 C9 1.377(9)
C8 H8 0.9300
C9 C10 1.444(9)
C10 C15 1.391(9)
C10 C11 1.401(10)
C11 C12 1.385(11)
C11 H11 0.9300
C12 C13 1.389(10)
C12 H12 0.9300
C13 C14 1.385(10)
C14 C15 1.372(10)
C14 H14 0.9300
C15 H15 0.9300
C16 H16A 0.9600
C16 H16B 0.9600
C16 H16C 0.9600
C17 C18 1.448(12)
C17 H17A 0.9700
C17 H17B 0.9700
C18 C19 1.332(9)
C18 H18 0.9300
C19 H19A 0.9300
C19 H19B 0.9300

loop_
_geom_torsion_atom_site_label_1
_geom_torsion_atom_site_label_2
_geom_torsion_atom_site_label_3
_geom_torsion_atom_site_label_4
_geom_torsion
C6 C1 C2 C3 -1.2(11)
C7 C1 C2 C3 -178.7(7)
C1 C2 C3 C4 2.4(12)
C16 O4 C4 C3 0.8(12)
C16 O4 C4 C5 -178.2(6)
C2 C3 C4 O4 179.0(7)
C2 C3 C4 C5 -2.0(12)
O4 C4 C5 C6 179.7(7)
C3 C4 C5 C6 0.6(11)
C4 C5 C6 C1 0.5(11)
C2 C1 C6 C5 -0.3(11)
C7 C1 C6 C5 177.1(7)
B1 O1 C7 C8 -7.2(11)
B1 O1 C7 C1 175.8(7)
C6 C1 C7 O1 178.0(7)
C2 C1 C7 O1 -4.7(10)
C6 C1 C7 C8 1.0(11)
C2 C1 C7 C8 178.4(6)
O1 C7 C8 C9 2.5(12)
C1 C7 C8 C9 179.3(6)
B1 O2 C9 C8 6.0(11)
B1 O2 C9 C10 -176.4(8)
C7 C8 C9 O2 -1.9(12)
C7 C8 C9 C10 -179.2(6)
O2 C9 C10 C15 -176.0(7)
C8 C9 C10 C15 1.5(11)
O2 C9 C10 C11 6.6(10)
C8 C9 C10 C11 -175.9(7)
C15 C10 C11 C12 1.6(11)
C9 C10 C11 C12 179.1(7)
C10 C11 C12 C13 0.9(12)
C17 O3 C13 C14 4.6(12)
C17 O3 C13 C12 -178.3(8)
C11 C12 C13 O3 -179.8(8)
C11 C12 C13 C14 -2.5(12)
O3 C13 C14 C15 178.5(8)
C12 C13 C14 C15 1.6(11)
C13 C14 C15 C10 1.0(11)
C11 C10 C15 C14 -2.6(11)
C9 C10 C15 C14 179.9(7)
C13 O3 C17 C18 171.0(8)
O3 C17 C18 C19 120.8(13)
C7 O1 B1 F1 -112.0(8)
C7 O1 B1 F2 128.7(7)
C7 O1 B1 O2 10.4(13)
C9 O2 B1 F1 113.1(8)
C9 O2 B1 F2 -128.2(7)
C9 O2 B1 O1 -9.7(12)
